data_7050881
loop_
_publ_author_name
'Shek, Iris P. Y.'
'Wong, Wing-Tak'
'Gao, Song'
'Lau, Tai-Chu'

_publ_section_title
;
 A novel one-dimensional Ni(ii)???Fe(ii) polymer containing
 ??3-cyanides: [Ni(cyclen)]2[Fe(CN)6]??8H2O
;
_journal_issue 9
_journal_name_full 'New Journal of Chemistry'
_journal_page_first 1099
_journal_paper_doi 10.1039/b203077b
_journal_volume 26
_journal_year 2002
_chemical_formula_sum 'C22 H56 Fe N14 Ni2 O8'
_chemical_formula_weight 818.02
_space_group_crystal_system monoclinic
_space_group_IT_number 12
_space_group_name_Hall '-C 2y'
_space_group_name_H-M_alt 'C 1 2/m 1'
_audit_creation_date 'Mon Oct 18 16:33:08 1999'
_audit_creation_method 'from TEXRAY.INF file'
_cell_angle_alpha 90
_cell_angle_beta 112.08(1)
_cell_angle_gamma 90
_cell_formula_units_Z 2
_cell_length_a 12.048(2)
_cell_length_b 17.729(2)
_cell_length_c 9.155(1)
_cell_measurement_reflns_used 0
_cell_measurement_temperature 296.2
_cell_measurement_theta_max 27.5
_cell_measurement_theta_min 1.0
_cell_volume 1812.1(4)
_computing_cell_refinement 'Bruker AXS Smart 1K CCD system'
_computing_data_collection 'Bruker AXS Smart 1K CCD system'
_computing_data_reduction teXsan
_computing_publication_material teXsan
_computing_structure_refinement teXsan
_diffrn_ambient_temperature 296.2
_diffrn_measurement_device unknown
_diffrn_measurement_method 'phi and omega scans'
_diffrn_orient_matrix_UB_11 0.00000
_diffrn_orient_matrix_UB_12 0.00000
_diffrn_orient_matrix_UB_13 0.00000
_diffrn_orient_matrix_UB_21 0.00000
_diffrn_orient_matrix_UB_22 0.00000
_diffrn_orient_matrix_UB_23 0.00000
_diffrn_orient_matrix_UB_31 0.00000
_diffrn_orient_matrix_UB_32 0.00000
_diffrn_orient_matrix_UB_33 0.00000
_diffrn_radiation_detector 'Bruker Smart CCD system'
_diffrn_radiation_monochromator graphite
_diffrn_radiation_source 'X-ray tube'
_diffrn_radiation_type MoKalpha
_diffrn_radiation_wavelength 0.7107
_diffrn_reflns_av_R_equivalents 0.02
_diffrn_reflns_limit_h_max 13
_diffrn_reflns_limit_h_min -15
_diffrn_reflns_limit_k_max 21
_diffrn_reflns_limit_k_min -22
_diffrn_reflns_limit_l_max 10
_diffrn_reflns_limit_l_min -11
_diffrn_reflns_number 5669
_diffrn_reflns_theta_max 27.5
_diffrn_reflns_theta_min 2.5
_diffrn_standards_decay_% 0.00
_diffrn_standards_interval_count 0
_diffrn_standards_number 0
_exptl_absorpt_coefficient_mu 1.485
_exptl_absorpt_correction_type 'empiral; SADAB: Sheldrick 1996'
_exptl_crystal_colour blue
_exptl_crystal_density_diffrn 1.499
_exptl_crystal_description plate
_exptl_crystal_F_000 864.00
_exptl_crystal_size_max 0.200
_exptl_crystal_size_mid 0.200
_exptl_crystal_size_min 0.020
_refine_diff_density_max 0.62
_refine_diff_density_min -0.28
_refine_ls_extinction_method none
_refine_ls_goodness_of_fit_obs 1.281
_refine_ls_hydrogen_treatment noref
_refine_ls_matrix_type full
_refine_ls_number_parameters 117
_refine_ls_number_reflns 1808
_refine_ls_number_restraints 0
_refine_ls_R_factor_obs 0.0332
_refine_ls_shift/esd_max 0.0010
_refine_ls_structure_factor_coef F
_refine_ls_weighting_scheme sigma
_refine_ls_wR_factor_obs 0.0443
_reflns_number_observed 1808
_reflns_number_total 2104
_reflns_observed_criterion 1.50
_cod_data_source_file b203077b.txt
_cod_data_source_block wt0360w-TCLau201-TCL-I-55
_cod_depositor_comments
;
 Changing the space group from 'P 1 2/m 1' to 'C 1 2/m 1' after consulting
 the original publication. It must be noted, however, that the publication
 eerily lists the space group as "P2/m (no. 12)" even though space group
 'P 1 2/m 1' is assigned number 10 in the international tables. This change
 results in the crystal cell being properly filled.

 Antanas Vaitkus,
 2018-08-02

The following automatic conversions were performed:

'_atom_site_thermal_displace_type' tag value 'Uij' was replaced with
'Uani' value 27 times.

Automatic conversion script
Id: cif_fix_values 1646 2011-03-28 12:23:43Z adriana 
;

loop_
_cod_entry_issue_id
_cod_entry_issue_origin
_cod_entry_issue_severity
_cod_entry_issue_description
1 original warning
;
 The original publication states that the space group is "P2/m (no. 12)"
 even though space group 'P 1 2/m 1' is assigned number 10 in the international
 tables. Applying only symmetry operations from the 'P 1 2/m 1' space group
 results in the crystal structure containing empty layers. Due to this, the
 space group was changed to the more appropriate 'C 1 2/m 1' (no. 12).
;

_cod_original_sg_symbol_H-M 'P 2/m      '
_cod_original_formula_sum 'C22 H56 Fe N14 O8 Ni2 '
_cod_database_code 7050881

loop_
_space_group_symop_id
_space_group_symop_operation_xyz
1 x,y,z
2 -x,y,-z
3 -x,-y,-z
4 x,-y,z
5 x+1/2,y+1/2,z
6 -x+1/2,y+1/2,-z
7 -x+1/2,-y+1/2,-z
8 x+1/2,-y+1/2,z

loop_
_atom_site_aniso_label
_atom_site_aniso_U_11
_atom_site_aniso_U_22
_atom_site_aniso_U_33
_atom_site_aniso_U_12
_atom_site_aniso_U_13
_atom_site_aniso_U_23
Ni(1) 0.0197(2) 0.0334(3) 0.0196(2) 0.0000 0.0074(2) 0.0000
Fe(1) 0.0203(3) 0.0378(4) 0.0159(3) 0.0000 0.0076(3) 0.0000
O(1) 0.066(2) 0.047(2) 0.071(2) 0.0000 0.030(2) 0.0000
O(2) 0.049(1) 0.070(2) 0.047(1) -0.011(1) 0.014(1) -0.004(1)
O(3) 0.048(2) 0.038(2) 0.056(2) 0.0000 0.017(1) 0.0000
N(1) 0.045(1) 0.063(2) 0.038(1) -0.015(1) 0.016(1) -0.006(1)
N(2) 0.028(1) 0.037(2) 0.021(1) 0.0000 0.010(1) 0.0000
N(3) 0.022(1) 0.042(2) 0.021(1) 0.0000 0.008(1) 0.0000
N(4) 0.028(1) 0.036(1) 0.031(1) -0.0001(9) 0.0114(9) -0.0021(9)
N(5) 0.022(1) 0.047(2) 0.021(1) 0.0000 0.009(1) 0.0000
C(1) 0.028(1) 0.048(2) 0.020(1) -0.001(1) 0.0096(10) 0.001(1)
C(2) 0.017(1) 0.035(2) 0.022(2) 0.0000 0.006(1) 0.0000
C(3) 0.033(1) 0.052(2) 0.036(1) -0.009(1) 0.019(1) 0.000(1)
C(4) 0.047(2) 0.041(2) 0.044(2) -0.007(1) 0.023(1) 0.004(1)
C(5) 0.047(2) 0.046(2) 0.033(1) -0.009(1) 0.011(1) -0.013(1)
C(6) 0.031(1) 0.062(2) 0.026(1) -0.009(1) 0.005(1) -0.011(1)

loop_
_atom_site_label
_atom_site_fract_x
_atom_site_fract_y
_atom_site_fract_z
_atom_site_U_iso_or_equiv
_atom_site_thermal_displace_type
_atom_site_calc_flag
_atom_site_calc_attached_atom
Ni(1) 0.85206(4) 0.0000 0.42704(5) 0.0242(1) Uani ? ?
Fe(1) 1.0000 0.0000 1.0000 0.0244(2) Uani ? ?
O(1) 1.0000 -0.2417(2) 1.0000 0.060(1) Uani ? ?
O(2) 0.5658(2) -0.1794(2) 0.7724(3) 0.0567(7) Uani ? ?
O(3) 1.0000 -0.2352(2) 0.5000 0.0484(9) Uani ? ?
N(1) 0.8069(2) -0.1236(2) 0.9020(3) 0.0484(7) Uani ? ?
N(2) 0.9993(3) 0.0000 0.6628(3) 0.0281(8) Uani ? ?
N(3) 0.7332(2) 0.0000 0.5445(3) 0.0284(7) Uani ? ?
N(4) 0.8137(2) -0.1167(1) 0.4076(2) 0.0317(6) Uani ? ?
N(5) 0.7348(2) 0.0000 0.1907(3) 0.0296(8) Uani ? ?
C(1) 0.8779(2) -0.0766(2) 0.9388(3) 0.0317(6) Uani ? ?
C(2) 1.0002(3) 0.0000 0.7904(4) 0.0247(8) Uani ? ?
C(3) 0.6640(2) -0.0701(2) 0.5136(3) 0.0387(7) Uani ? ?
C(4) 0.7457(3) -0.1345(2) 0.5091(4) 0.0421(8) Uani ? ?
C(5) 0.7479(3) -0.1346(2) 0.2389(3) 0.0435(8) Uani ? ?
C(6) 0.6660(2) -0.0706(2) 0.1518(3) 0.0417(8) Uani ? ?
H(1) 0.7785 0.0000 0.6419 0.0456 Uani ? ?
H(2) 0.6338 -0.0806 0.5895 0.0456 Uani ? ?
H(3) 0.6007 -0.0680 0.4200 0.0456 Uani ? ?
H(4) 0.8039 -0.1416 0.6102 0.0456 Uani ? ?
H(5) 0.6983 -0.1823 0.4728 0.0456 Uani ? ?
H(6) 0.8768 -0.1477 0.4390 0.0456 Uani ? ?
H(7) 0.7013 -0.1825 0.2129 0.0456 Uani ? ?
H(8) 0.8136 -0.1348 0.1992 0.0456 Uani ? ?
H(9) 0.6280 -0.0789 0.0361 0.0456 Uani ? ?
H(10) 0.6053 -0.0646 0.1845 0.0456 Uani ? ?
H(11) 0.7778 0.0000 0.1297 0.0456 Uani ? ?

loop_
_atom_type_symbol
_atom_type_oxidation_number
_atom_type_number_in_cell
_atom_type_scat_dispersion_real
_atom_type_scat_dispersion_imag
_atom_type_scat_source
Ni 0 4 0.339 1.112 'International Tables'
Fe 0 2 0.346 0.844 'International Tables'
N 0 28 0.006 0.003 'International Tables'
C 0 44 0.003 0.002 'International Tables'
H 0 112 0.000 0.000 'International Tables'
O 0 16 0.011 0.006 'International Tables'

loop_
_geom_angle_atom_site_label_1
_geom_angle_atom_site_label_2
_geom_angle_atom_site_label_3
_geom_angle
_geom_angle_site_symmetry_1
_geom_angle_site_symmetry_2
_geom_angle_site_symmetry_3
_geom_angle_publ_flag
N(2) Ni(1) N(2) 84.2(1) ? ? ? yes
N(2) Ni(1) N(3) 87.2(1) ? ? ? yes
N(2) Ni(1) N(4) 98.71(6) ? ? ? yes
N(2) Ni(1) N(4) 98.71(6) ? ? ? yes
N(2) Ni(1) N(5) 170.9(1) ? ? ? yes
N(2) Ni(1) N(3) 171.5(1) ? ? ? yes
N(2) Ni(1) N(4) 98.59(6) ? ? ? yes
N(2) Ni(1) N(4) 98.59(6) ? ? ? yes
N(2) Ni(1) N(5) 86.7(1) ? ? ? yes
N(3) Ni(1) N(4) 82.68(6) ? ? ? yes
N(3) Ni(1) N(4) 82.68(6) ? ? ? yes
N(3) Ni(1) N(5) 101.9(1) ? ? ? yes
N(4) Ni(1) N(4) 156.6(1) ? ? ? yes
N(4) Ni(1) N(5) 82.63(6) ? ? ? yes
N(4) Ni(1) N(5) 82.63(6) ? ? ? yes
C(1) Fe(1) C(1) 89.7(2) ? ? ? yes
C(1) Fe(1) C(1) 180.0 ? ? ? yes
C(1) Fe(1) C(1) 90.3(2) ? ? ? yes
C(1) Fe(1) C(2) 89.83(9) ? ? ? yes
C(1) Fe(1) C(2) 90.17(9) ? ? ? yes
C(1) Fe(1) C(1) 90.3(2) ? ? ? yes
C(1) Fe(1) C(1) 180.0 ? ? ? yes
C(1) Fe(1) C(2) 89.83(9) ? ? ? yes
C(1) Fe(1) C(2) 90.17(9) ? ? ? yes
C(1) Fe(1) C(1) 89.7(2) ? ? ? yes
C(1) Fe(1) C(2) 90.17(9) ? ? ? yes
C(1) Fe(1) C(2) 89.83(9) ? ? ? yes
C(1) Fe(1) C(2) 90.17(9) ? ? ? yes
C(1) Fe(1) C(2) 89.83(9) ? ? ? yes
C(2) Fe(1) C(2) 180.0 ? ? ? yes
Ni(1) N(2) Ni(1) 95.8(1) ? ? ? yes
Ni(1) N(2) C(2) 132.7(2) ? ? ? yes
Ni(1) N(2) C(2) 131.5(3) ? ? ? yes
Ni(1) N(3) C(3) 110.6(2) ? ? ? yes
Ni(1) N(3) C(3) 110.6(2) ? ? ? yes
C(3) N(3) C(3) 116.2(3) ? ? ? yes
Ni(1) N(4) C(4) 108.1(2) ? ? ? yes
Ni(1) N(4) C(5) 108.1(2) ? ? ? yes
C(4) N(4) C(5) 113.7(2) ? ? ? yes
Ni(1) N(5) C(6) 110.5(2) ? ? ? yes
Ni(1) N(5) C(6) 110.5(2) ? ? ? yes
C(6) N(5) C(6) 116.8(3) ? ? ? yes
Fe(1) C(1) N(1) 178.3(3) ? ? ? yes
Fe(1) C(2) N(2) 179.4(3) ? ? ? yes
N(3) C(3) C(4) 108.4(2) ? ? ? yes
N(4) C(4) C(3) 111.9(2) ? ? ? yes
N(4) C(5) C(6) 112.1(2) ? ? ? yes
N(5) C(6) C(5) 108.2(2) ? ? ? yes

loop_
_geom_bond_atom_site_label_1
_geom_bond_atom_site_label_2
_geom_bond_distance
_geom_bond_site_symmetry_1
_geom_bond_site_symmetry_2
_geom_bond_publ_flag
Ni(1) N(2) 2.220(3) ? ? yes
Ni(1) N(2) 2.234(3) ? ? yes
Ni(1) N(3) 2.090(3) ? ? yes
Ni(1) N(4) 2.113(2) ? ? yes
Ni(1) N(4) 2.113(2) ? ? yes
Ni(1) N(5) 2.093(3) ? ? yes
Fe(1) C(1) 1.924(3) ? ? yes
Fe(1) C(1) 1.924(3) ? ? yes
Fe(1) C(1) 1.924(3) ? ? yes
Fe(1) C(1) 1.924(3) ? ? yes
Fe(1) C(2) 1.920(3) ? ? yes
Fe(1) C(2) 1.920(3) ? ? yes
N(1) C(1) 1.151(4) ? ? yes
N(2) C(2) 1.164(4) ? ? yes
N(3) C(3) 1.464(3) ? ? yes
N(3) C(3) 1.464(3) ? ? yes
N(4) C(4) 1.485(3) ? ? yes
N(4) C(5) 1.481(3) ? ? yes
N(5) C(6) 1.469(3) ? ? yes
N(5) C(6) 1.469(3) ? ? yes
C(3) C(4) 1.519(4) ? ? yes
C(5) C(6) 1.518(4) ? ? yes
